data_2000984
loop_
_publ_author_name
'Preut, H.'
'Bleckmann, P.'
'Kolev, T.'
'Juchnovski, I.'

_publ_section_title
;
 Structure of <i>N</i>-[(4-cyanophenyl)(phenyl)methylene]aniline
;
_journal_issue 4
_journal_name_full 'Acta Crystallographica Section C'
_journal_page_first 754
_journal_page_last 756
_journal_paper_doi 10.1107/S0108270191011290
_journal_volume 48
_journal_year 1992
_chemical_formula_sum 'C20 H14 N2'
_chemical_formula_weight 282.34
_symmetry_cell_setting monoclinic
_symmetry_space_group_name_Hall 'C 2y'
_symmetry_space_group_name_H-M 'C 1 2 1'
_cell_angle_alpha 90
_cell_angle_beta 113.30(2)
_cell_angle_gamma 90
_cell_formula_units_Z 4
_cell_length_a 15.796(4)
_cell_length_b 7.332(2)
_cell_length_c 14.498(4)
_cell_volume 1542.2(8)
_diffrn_radiation_type Mo
_diffrn_radiation_wavelength 0.71073
_exptl_absorpt_coefficient_mu 0.07
_exptl_crystal_density_diffrn 1.216
_exptl_crystal_F_000 592
_cod_data_source_file al0501.cif
_cod_data_source_block al0501a
_cod_database_code 2000984

loop_
_atom_site_label
_atom_site_fract_x
_atom_site_fract_y
_atom_site_fract_z
_atom_site_U_iso_or_equiv
N(1) .08990(10) .0974 .66050(10) .607
N(2) .3673(2) .0984(5) .3412(2) .845
C(1) .17670(10) .0918(5) .69110(10) .498
C(2) .23980(10) .0983(5) .80070(10) .481
C(3) .2652(3) -.0712(4) .8510(3) .739
H(3) .2433(3) -.1846(4) .8168(3) 1.035
C(4) .3235(3) -.0657(4) .9527(2) .711
H(4) .3440(3) -.1781(4) .9886(2) 1.035
C(5) .3523(2) .0962(5) 1.0029(2) .707
H(5) .3911(2) .0955(5) 1.0732(2) 1.035
C(6) .3265(3) .2564(5) .9539(3) .802
H(6) .3460(3) .3700(5) .9888(3) 1.035
C(7) .2703(2) .2535(4) .8506(3) .583
H(7) .2534(2) .3670(4) .8149(3) 1.035
C(8) .21810(10) .0925(5) .61500(10) .488
C(9) .1620(2) .0990(5) .5131(2) .605
H(9) .0962(2) .1034(5) .4916(2) 1.035
C(10) .2010(2) .0991(5) .4429(2) .622
H(10) .1620(2) .1014(5) .3726(2) 1.035
C(11) .2951(2) .0958(5) .4730(2) .539
C(12) .3512(2) .0920(5) .5734(2) .738
H(12) .4170(2) .0896(5) .5946(2) 1.035
C(13) .3123(2) .0917(5) .6439(2) .717
H(13) .3517(2) .0909(5) .7141(2) 1.035
C(14) .3354(2) .0967(5) .3991(2) .634
C(15) .04720(10) .0844(5) .7308(2) .561
C(16) .0265(3) -.0719(5) .7624(3) .719
H(16) .0449(3) -.1845(5) .7421(3) 1.035
C(17) -.0233(3) -.0755(5) .8267(3) .776
H(17) -.0404(3) -.1887(5) .8479(3) 1.035
C(18) -.0458(2) .0924(5) .8573(2) .723
H(18) -.0781(2) .0956(5) .9012(2) 1.035
C(19) -.0224(3) .2483(4) .8256(3) .724
H(19) -.0374(3) .3613(4) .8489(3) 1.035
C(20) .0208(3) .2542(4) .7631(3) .718
H(20) .0341(3) .3690(4) .7399(3) 1.035

loop_
_geom_bond_atom_site_label_1
_geom_bond_atom_site_label_2
_geom_bond_distance
N(1) C(1) 1.264(3)
N(1) C(15) 1.431(3)
N(2) C(14) 1.136(4)
C(1) C(2) 1.505(2)
C(1) C(8) 1.489(4)
C(2) C(3) 1.416(5)
C(2) C(7) 1.332(4)
C(3) C(4) 1.397(5)
C(4) C(5) 1.372(5)
C(5) C(6) 1.349(5)
C(6) C(7) 1.407(5)
C(8) C(9) 1.391(3)
C(8) C(13) 1.377(3)
C(9) C(10) 1.383(4)
C(10) C(11) 1.374(4)
C(11) C(12) 1.373(3)
C(11) C(14) 1.447(4)
C(12) C(13) 1.386(4)
C(15) C(16) 1.322(5)
C(15) C(20) 1.449(5)
C(16) C(17) 1.437(7)
C(17) C(18) 1.402(5)
C(18) C(19) 1.338(5)
C(19) C(20) 1.333(7)
